data_1569037
loop_
_publ_author_name
'Caltagirone, Claudia'
'Aragoni, Maria Carla'
'Arca, Massimiliano'
'Blake, Alexander John'
'Demartin, Francesco'
'Garau, Alessandra'
'Podda, Enrico'
'Pop, Alexandra'
'Lippolis, Vito'
'Silvestru, Cristian'

_publ_section_title
;
 Functionalization and Coordination Effects on the Structural Chemistry of
 Pendant Arm Derivatives of 1,4,7-trithia-10-aza-cyclododecane
 ([12]aneNS3)
;
_journal_issue 4
_journal_name_full Crystals
_journal_page_first 616
_journal_paper_doi 10.3390/cryst13040616
_journal_volume 13
_journal_year 2023
_chemical_formula_moiety 'C15 H22 Br N S3'
_chemical_formula_sum 'C15 H22 Br N S3'
_chemical_formula_weight 392.42
_space_group_crystal_system triclinic
_space_group_IT_number 2
_space_group_name_Hall '-P 1'
_space_group_name_H-M_alt 'P -1'
_atom_sites_solution_hydrogens geom
_atom_sites_solution_primary direct
_audit_creation_date 2023-02-17
_audit_creation_method
;
Olex2 1.5
(compiled 2022.04.07 svn.rca3783a0 for OlexSys, GUI svn.r6498)
;
_audit_update_record
;
2023-03-13 deposited with the CCDC.	2023-03-13 downloaded from the CCDC.
;
_cell_angle_alpha 99.941(6)
_cell_angle_beta 96.608(6)
_cell_angle_gamma 93.121(6)
_cell_formula_units_Z 2
_cell_length_a 8.0769(6)
_cell_length_b 8.5225(6)
_cell_length_c 12.5476(9)
_cell_measurement_reflns_used 2028
_cell_measurement_temperature 293(2)
_cell_measurement_theta_max 26.3330
_cell_measurement_theta_min 3.6510
_cell_volume 842.66(11)
_computing_cell_refinement
;
CrysAlisPro, Agilent Technologies,
Version 1.171.37.35 (release 13-08-2014 CrysAlis171 .NET)
(compiled Aug 13 2014,18:06:01)
;
_computing_data_collection
;
CrysAlisPro, Agilent Technologies,
Version 1.171.37.35 (release 13-08-2014 CrysAlis171 .NET)
(compiled Aug 13 2014,18:06:01)
;
_computing_data_reduction
;
CrysAlisPro, Agilent Technologies,
Version 1.171.37.35 (release 13-08-2014 CrysAlis171 .NET)
(compiled Aug 13 2014,18:06:01)
;
_computing_molecular_graphics 'Olex2 1.5 (Dolomanov et al., 2009)'
_computing_publication_material 'Olex2 1.5 (Dolomanov et al., 2009)'
_computing_structure_refinement 'SHELXL 2018/3 (Sheldrick, 2015)'
_computing_structure_solution 'ShelXT (Sheldrick, 2015)'
_diffrn_ambient_temperature 293(2)
_diffrn_detector_area_resol_mean 16.1592
_diffrn_detector_type Eos
_diffrn_measured_fraction_theta_full 0.947
_diffrn_measured_fraction_theta_max 0.876
_diffrn_measurement_details
;
#__ type_ start__ end____ width___ exp.time_
  1 omega  -15.00  104.00   1.0000   10.0000
omega____ theta____ kappa____ phi______ frames
    -       23.5305   77.0000   30.0000 119

#__ type_ start__ end____ width___ exp.time_
  2 omega  -65.00   56.00   1.0000   10.0000
omega____ theta____ kappa____ phi______ frames
    -      -25.1712   77.0000  150.0000 121

#__ type_ start__ end____ width___ exp.time_
  3 omega  -65.00   55.00   1.0000   10.0000
omega____ theta____ kappa____ phi______ frames
    -      -25.1712   77.0000  -90.0000 120
;
_diffrn_measurement_device 'four-circle diffractometer'
_diffrn_measurement_device_type 'SuperNova, Single source at offset, Eos'
_diffrn_measurement_method '\w scans'
_diffrn_radiation_type MoK\a
_diffrn_radiation_wavelength 0.71073
_diffrn_reflns_av_R_equivalents 0.0182
_diffrn_reflns_av_unetI/netI 0.0432
_diffrn_reflns_Laue_measured_fraction_full 0.947
_diffrn_reflns_Laue_measured_fraction_max 0.876
_diffrn_reflns_limit_h_max 9
_diffrn_reflns_limit_h_min -9
_diffrn_reflns_limit_k_max 10
_diffrn_reflns_limit_k_min -8
_diffrn_reflns_limit_l_max 14
_diffrn_reflns_limit_l_min -15
_diffrn_reflns_number 4265
_diffrn_reflns_point_group_measured_fraction_full 0.947
_diffrn_reflns_point_group_measured_fraction_max 0.876
_diffrn_reflns_theta_full 26.000
_diffrn_reflns_theta_max 26.876
_diffrn_reflns_theta_min 3.185
_exptl_absorpt_coefficient_mu 2.801
_exptl_absorpt_correction_T_max 0.753
_exptl_absorpt_correction_T_min 0.468
_exptl_absorpt_correction_type gaussian
_exptl_absorpt_process_details
;
CrysAlisPro, Agilent Technologies,
Version 1.171.37.35 (release 13-08-2014 CrysAlis171 .NET)
(compiled Aug 13 2014,18:06:01)
Numerical absorption correction based on gaussian integration over
			a multifaceted crystal model
Empirical absorption correction using spherical harmonics,
 implemented in SCALE3 ABSPACK scaling algorithm.
;
_exptl_crystal_colour colourless
_exptl_crystal_colour_primary colourless
_exptl_crystal_density_diffrn 1.547
_exptl_crystal_description tablet
_exptl_crystal_F_000 404
_exptl_crystal_size_max 0.53
_exptl_crystal_size_mid 0.41
_exptl_crystal_size_min 0.07
_refine_diff_density_max 0.337
_refine_diff_density_min -0.608
_refine_diff_density_rms 0.054
_refine_ls_extinction_method none
_refine_ls_goodness_of_fit_ref 1.047
_refine_ls_hydrogen_treatment constr
_refine_ls_matrix_type full
_refine_ls_number_parameters 181
_refine_ls_number_reflns 3181
_refine_ls_number_restraints 0
_refine_ls_restrained_S_all 1.047
_refine_ls_R_factor_all 0.0470
_refine_ls_R_factor_gt 0.0352
_refine_ls_shift/su_max 0.000
_refine_ls_shift/su_mean 0.000
_refine_ls_structure_factor_coef Fsqd
_refine_ls_weighting_details 'w=1/[\s^2^(Fo^2^)+(0.0261P)^2^] where P=(Fo^2^+2Fc^2^)/3'
_refine_ls_weighting_scheme calc
_refine_ls_wR_factor_gt 0.0687
_refine_ls_wR_factor_ref 0.0753
_reflns_Friedel_coverage 0.000
_reflns_number_gt 2634
_reflns_number_total 3181
_reflns_threshold_expression 'I > 2\s(I)'
_cod_data_source_file 2248159.cif
_cod_data_source_block brvllb
_cod_original_cell_volume 842.65(11)
_cod_database_code 1569037
_shelx_shelxl_version_number 2018/3
_shelx_space_group_comment
;
The symmetry employed for this shelxl refinement is uniquely defined
by the following loop, which should always be used as a source of
symmetry information in preference to the above space-group names.
They are only intended as comments.
;
_olex2_refinement_description
;
1.a Secondary CH2 refined with riding coordinates:
 C5(H5A,H5B), C6(H6A,H6B), C8(H8A,H8B), C9(H9A,H9B), C11(H11A,H11B), C12(H12A,
 H12B), C2(H2A,H2B), C3(H3A,H3B), C13(H13A,H13B)
1.b Aromatic/amide H refined with riding coordinates:
 C15(H15), C16(H16), C17(H17), C18(H18)
;
_olex2_computing_structure_refinement_long 'ShelXL (Sheldrick, 2008)'
_olex2_computing_structure_solution_long 'ShelXS (Sheldrick, 2008)'
_olex2_submission_special_instructions 'No special instructions were received'

loop_
_space_group_symop_operation_xyz
'x, y, z'
'-x, -y, -z'

loop_
_atom_site_label
_atom_site_type_symbol
_atom_site_fract_x
_atom_site_fract_y
_atom_site_fract_z
_atom_site_U_iso_or_equiv
_atom_site_adp_type
_atom_site_occupancy
_atom_site_site_symmetry_order
_atom_site_calc_flag
_atom_site_refinement_flags_posn
_atom_site_refinement_flags_adp
_atom_site_refinement_flags_occupancy
_atom_site_disorder_assembly
_atom_site_disorder_group
Br20 Br 0.19703(4) 0.41663(4) 0.28238(3) 0.05845(13) Uani 1 1 d . . . . .
S4 S -0.04703(9) 0.76012(9) -0.01277(6) 0.0470(2) Uani 1 1 d . . . . .
C5 C 0.1614(3) 0.8053(3) -0.0428(2) 0.0441(7) Uani 1 1 d . . . . .
H5A H 0.153684 0.844982 -0.111053 0.053 Uiso 1 1 calc R U . . .
H5B H 0.216254 0.890069 0.013942 0.053 Uiso 1 1 calc R U . . .
C6 C 0.2690(3) 0.6644(3) -0.0517(2) 0.0451(7) Uani 1 1 d . . . . .
H6A H 0.230021 0.591186 -0.119231 0.054 Uiso 1 1 calc R U . . .
H6B H 0.254480 0.608408 0.007983 0.054 Uiso 1 1 calc R U . . .
S7 S 0.48950(10) 0.71852(9) -0.04896(7) 0.0506(2) Uani 1 1 d . . . . .
C8 C 0.5388(3) 0.8381(3) 0.0865(2) 0.0460(7) Uani 1 1 d . . . . .
H8A H 0.655969 0.875950 0.096642 0.055 Uiso 1 1 calc R U . . .
H8B H 0.474114 0.931087 0.090447 0.055 Uiso 1 1 calc R U . . .
C9 C 0.5064(4) 0.7546(3) 0.1793(2) 0.0439(7) Uani 1 1 d . . . . .
H9A H 0.564384 0.657348 0.173021 0.053 Uiso 1 1 calc R U . . .
H9B H 0.387632 0.724508 0.173284 0.053 Uiso 1 1 calc R U . . .
S10 S 0.57278(10) 0.87534(10) 0.31186(7) 0.0542(2) Uani 1 1 d . . . . .
C11 C 0.4142(3) 1.0172(3) 0.3236(2) 0.0437(7) Uani 1 1 d . . . . .
H11A H 0.464087 1.116424 0.368524 0.052 Uiso 1 1 calc R U . . .
H11B H 0.377998 1.039446 0.251612 0.052 Uiso 1 1 calc R U . . .
C12 C 0.2620(3) 0.9632(3) 0.3718(2) 0.0419(7) Uani 1 1 d . . . . .
H12A H 0.298552 0.936106 0.442364 0.050 Uiso 1 1 calc R U . . .
H12B H 0.191789 1.051719 0.383814 0.050 Uiso 1 1 calc R U . . .
N1 N 0.1613(3) 0.8253(2) 0.30406(17) 0.0344(5) Uani 1 1 d . . . . .
C2 C 0.0652(3) 0.8703(3) 0.2093(2) 0.0396(7) Uani 1 1 d . . . . .
H2A H 0.136547 0.937950 0.176079 0.048 Uiso 1 1 calc R U . . .
H2B H -0.026256 0.931043 0.232893 0.048 Uiso 1 1 calc R U . . .
C3 C -0.0042(3) 0.7244(3) 0.1256(2) 0.0411(7) Uani 1 1 d . . . . .
H3A H -0.106929 0.682588 0.147088 0.049 Uiso 1 1 calc R U . . .
H3B H 0.074934 0.642921 0.126607 0.049 Uiso 1 1 calc R U . . .
C13 C 0.0505(3) 0.7489(3) 0.3684(2) 0.0394(6) Uani 1 1 d . . . . .
H13A H -0.025468 0.668944 0.319481 0.047 Uiso 1 1 calc R U . . .
H13B H -0.016159 0.828810 0.403825 0.047 Uiso 1 1 calc R U . . .
C14 C 0.1425(3) 0.6711(3) 0.4535(2) 0.0367(6) Uani 1 1 d . . . . .
C15 C 0.1606(4) 0.7427(3) 0.5626(2) 0.0463(7) Uani 1 1 d . . . . .
H15 H 0.112743 0.838611 0.582313 0.056 Uiso 1 1 calc R U . . .
C16 C 0.2472(4) 0.6765(4) 0.6426(2) 0.0539(8) Uani 1 1 d . . . . .
H16 H 0.259783 0.728878 0.714811 0.065 Uiso 1 1 calc R U . . .
C17 C 0.3149(4) 0.5333(4) 0.6156(3) 0.0554(8) Uani 1 1 d . . . . .
H17 H 0.372962 0.487940 0.669505 0.067 Uiso 1 1 calc R U . . .
C18 C 0.2969(4) 0.4568(3) 0.5089(3) 0.0505(8) Uani 1 1 d . . . . .
H18 H 0.341241 0.358747 0.490750 0.061 Uiso 1 1 calc R U . . .
C19 C 0.2133(3) 0.5249(3) 0.4289(2) 0.0398(7) Uani 1 1 d . . . . .

loop_
_atom_site_aniso_label
_atom_site_aniso_U_11
_atom_site_aniso_U_22
_atom_site_aniso_U_33
_atom_site_aniso_U_23
_atom_site_aniso_U_13
_atom_site_aniso_U_12
Br20 0.0798(3) 0.0473(2) 0.0456(2) -0.00045(16) 0.00948(16) 0.00583(16)
S4 0.0414(5) 0.0600(5) 0.0374(4) 0.0073(4) -0.0010(3) 0.0009(3)
C5 0.0514(19) 0.0430(16) 0.0409(17) 0.0131(14) 0.0105(13) 0.0040(13)
C6 0.0527(19) 0.0382(15) 0.0443(17) 0.0048(14) 0.0096(13) 0.0032(13)
S7 0.0553(5) 0.0480(4) 0.0545(5) 0.0115(4) 0.0261(4) 0.0117(4)
C8 0.0410(18) 0.0411(16) 0.060(2) 0.0138(15) 0.0150(14) 0.0038(12)
C9 0.0465(18) 0.0383(15) 0.0490(18) 0.0086(14) 0.0098(13) 0.0116(13)
S10 0.0414(5) 0.0596(5) 0.0577(5) 0.0041(4) -0.0034(4) 0.0095(4)
C11 0.0417(17) 0.0368(15) 0.0494(18) 0.0012(14) 0.0049(13) -0.0023(12)
C12 0.0464(18) 0.0383(15) 0.0382(16) -0.0007(13) 0.0065(13) 0.0003(12)
N1 0.0340(13) 0.0357(12) 0.0321(12) 0.0046(10) 0.0026(9) -0.0020(9)
C2 0.0400(17) 0.0422(15) 0.0366(16) 0.0080(13) 0.0035(12) 0.0021(12)
C3 0.0387(17) 0.0479(16) 0.0364(16) 0.0074(14) 0.0079(12) -0.0050(12)
C13 0.0331(16) 0.0464(16) 0.0392(16) 0.0079(14) 0.0075(12) 0.0019(12)
C14 0.0311(15) 0.0419(15) 0.0380(16) 0.0088(13) 0.0092(11) -0.0045(12)
C15 0.0518(19) 0.0488(17) 0.0402(17) 0.0059(14) 0.0174(13) 0.0026(14)
C16 0.062(2) 0.067(2) 0.0316(16) 0.0107(16) 0.0067(14) -0.0111(17)
C17 0.056(2) 0.066(2) 0.047(2) 0.0250(18) 0.0001(15) -0.0051(16)
C18 0.049(2) 0.0483(18) 0.059(2) 0.0180(17) 0.0120(15) 0.0032(14)
C19 0.0404(17) 0.0422(16) 0.0382(16) 0.0107(13) 0.0085(12) -0.0024(12)

loop_
_atom_type_symbol
_atom_type_description
_atom_type_scat_dispersion_real
_atom_type_scat_dispersion_imag
_atom_type_scat_source
C C 0.0033 0.0016 'International Tables Vol C Tables 4.2.6.8 and 6.1.1.4'
H H 0.0000 0.0000 'International Tables Vol C Tables 4.2.6.8 and 6.1.1.4'
Br Br -0.2901 2.4595 'International Tables Vol C Tables 4.2.6.8 and 6.1.1.4'
N N 0.0061 0.0033 'International Tables Vol C Tables 4.2.6.8 and 6.1.1.4'
S S 0.1246 0.1234 'International Tables Vol C Tables 4.2.6.8 and 6.1.1.4'

loop_
_geom_angle_atom_site_label_1
_geom_angle_atom_site_label_2
_geom_angle_atom_site_label_3
_geom_angle
_geom_angle_site_symmetry_1
_geom_angle_site_symmetry_3
_geom_angle_publ_flag
C5 S4 C3 101.04(13) . . ?
S4 C5 H5A 108.7 . . ?
S4 C5 H5B 108.7 . . ?
H5A C5 H5B 107.6 . . ?
C6 C5 S4 114.28(19) . . ?
C6 C5 H5A 108.7 . . ?
C6 C5 H5B 108.7 . . ?
C5 C6 H6A 108.7 . . ?
C5 C6 H6B 108.7 . . ?
C5 C6 S7 114.11(19) . . ?
H6A C6 H6B 107.6 . . ?
S7 C6 H6A 108.7 . . ?
S7 C6 H6B 108.7 . . ?
C6 S7 C8 101.20(13) . . ?
S7 C8 H8A 108.4 . . ?
S7 C8 H8B 108.4 . . ?
H8A C8 H8B 107.4 . . ?
C9 C8 S7 115.64(19) . . ?
C9 C8 H8A 108.4 . . ?
C9 C8 H8B 108.4 . . ?
C8 C9 H9A 108.9 . . ?
C8 C9 H9B 108.9 . . ?
C8 C9 S10 113.31(19) . . ?
H9A C9 H9B 107.7 . . ?
S10 C9 H9A 108.9 . . ?
S10 C9 H9B 108.9 . . ?
C9 S10 C11 102.40(13) . . ?
S10 C11 H11A 108.6 . . ?
S10 C11 H11B 108.6 . . ?
H11A C11 H11B 107.5 . . ?
C12 C11 S10 114.8(2) . . ?
C12 C11 H11A 108.6 . . ?
C12 C11 H11B 108.6 . . ?
C11 C12 H12A 108.7 . . ?
C11 C12 H12B 108.7 . . ?
H12A C12 H12B 107.6 . . ?
N1 C12 C11 114.4(2) . . ?
N1 C12 H12A 108.7 . . ?
N1 C12 H12B 108.7 . . ?
C12 N1 C13 111.1(2) . . ?
C2 N1 C12 111.5(2) . . ?
C2 N1 C13 110.7(2) . . ?
N1 C2 H2A 109.3 . . ?
N1 C2 H2B 109.3 . . ?
N1 C2 C3 111.5(2) . . ?
H2A C2 H2B 108.0 . . ?
C3 C2 H2A 109.3 . . ?
C3 C2 H2B 109.3 . . ?
S4 C3 H3A 108.6 . . ?
S4 C3 H3B 108.6 . . ?
C2 C3 S4 114.86(18) . . ?
C2 C3 H3A 108.6 . . ?
C2 C3 H3B 108.6 . . ?
H3A C3 H3B 107.5 . . ?
N1 C13 H13A 108.9 . . ?
N1 C13 H13B 108.9 . . ?
N1 C13 C14 113.4(2) . . ?
H13A C13 H13B 107.7 . . ?
C14 C13 H13A 108.9 . . ?
C14 C13 H13B 108.9 . . ?
C15 C14 C13 120.5(2) . . ?
C15 C14 C19 116.5(3) . . ?
C19 C14 C13 123.0(2) . . ?
C14 C15 H15 119.0 . . ?
C16 C15 C14 122.1(3) . . ?
C16 C15 H15 119.0 . . ?
C15 C16 H16 120.1 . . ?
C17 C16 C15 119.8(3) . . ?
C17 C16 H16 120.1 . . ?
C16 C17 H17 120.0 . . ?
C16 C17 C18 120.0(3) . . ?
C18 C17 H17 120.0 . . ?
C17 C18 H18 120.0 . . ?
C17 C18 C19 120.1(3) . . ?
C19 C18 H18 119.9 . . ?
C14 C19 Br20 120.2(2) . . ?
C18 C19 Br20 118.3(2) . . ?
C18 C19 C14 121.5(3) . . ?

loop_
_geom_bond_atom_site_label_1
_geom_bond_atom_site_label_2
_geom_bond_distance
_geom_bond_site_symmetry_2
_geom_bond_publ_flag
Br20 C19 1.895(3) . ?
S4 C5 1.803(3) . ?
S4 C3 1.811(3) . ?
C5 H5A 0.9700 . ?
C5 H5B 0.9700 . ?
C5 C6 1.516(4) . ?
C6 H6A 0.9700 . ?
C6 H6B 0.9700 . ?
C6 S7 1.810(3) . ?
S7 C8 1.813(3) . ?
C8 H8A 0.9700 . ?
C8 H8B 0.9700 . ?
C8 C9 1.506(4) . ?
C9 H9A 0.9700 . ?
C9 H9B 0.9700 . ?
C9 S10 1.805(3) . ?
S10 C11 1.810(3) . ?
C11 H11A 0.9700 . ?
C11 H11B 0.9700 . ?
C11 C12 1.516(4) . ?
C12 H12A 0.9700 . ?
C12 H12B 0.9700 . ?
C12 N1 1.468(3) . ?
N1 C2 1.462(3) . ?
N1 C13 1.471(3) . ?
C2 H2A 0.9700 . ?
C2 H2B 0.9700 . ?
C2 C3 1.517(3) . ?
C3 H3A 0.9700 . ?
C3 H3B 0.9700 . ?
C13 H13A 0.9700 . ?
C13 H13B 0.9700 . ?
C13 C14 1.499(3) . ?
C14 C15 1.387(4) . ?
C14 C19 1.400(4) . ?
C15 H15 0.9300 . ?
C15 C16 1.375(4) . ?
C16 H16 0.9300 . ?
C16 C17 1.370(4) . ?
C17 H17 0.9300 . ?
C17 C18 1.371(4) . ?
C18 H18 0.9300 . ?
C18 C19 1.375(4) . ?

loop_
_geom_torsion_atom_site_label_1
_geom_torsion_atom_site_label_2
_geom_torsion_atom_site_label_3
_geom_torsion_atom_site_label_4
_geom_torsion
_geom_torsion_site_symmetry_1
_geom_torsion_site_symmetry_2
_geom_torsion_site_symmetry_3
_geom_torsion_site_symmetry_4
_geom_torsion_publ_flag
S4 C5 C6 S7 -165.88(15) . . . . ?
C5 S4 C3 C2 67.0(2) . . . . ?
C5 C6 S7 C8 63.5(2) . . . . ?
C6 S7 C8 C9 59.2(2) . . . . ?
S7 C8 C9 S10 175.57(14) . . . . ?
C8 C9 S10 C11 74.2(2) . . . . ?
C9 S10 C11 C12 88.4(2) . . . . ?
S10 C11 C12 N1 -65.9(3) . . . . ?
C11 C12 N1 C2 -73.9(3) . . . . ?
C11 C12 N1 C13 162.1(2) . . . . ?
C12 N1 C2 C3 166.0(2) . . . . ?
C12 N1 C13 C14 -66.9(3) . . . . ?
N1 C2 C3 S4 -155.51(19) . . . . ?
N1 C13 C14 C15 104.2(3) . . . . ?
N1 C13 C14 C19 -76.0(3) . . . . ?
C2 N1 C13 C14 168.6(2) . . . . ?
C3 S4 C5 C6 68.3(2) . . . . ?
C13 N1 C2 C3 -69.8(3) . . . . ?
C13 C14 C15 C16 -178.6(3) . . . . ?
C13 C14 C19 Br20 0.5(3) . . . . ?
C13 C14 C19 C18 -180.0(3) . . . . ?
C14 C15 C16 C17 -1.7(4) . . . . ?
C15 C14 C19 Br20 -179.74(19) . . . . ?
C15 C14 C19 C18 -0.2(4) . . . . ?
C15 C16 C17 C18 0.3(4) . . . . ?
C16 C17 C18 C19 1.0(4) . . . . ?
C17 C18 C19 Br20 178.4(2) . . . . ?
C17 C18 C19 C14 -1.1(4) . . . . ?
C19 C14 C15 C16 1.6(4) . . . . ?
